data_1545127
loop_
_publ_author_name
'Nyandoro, Stephen S.'
'Munissi, Joan J. E.'
'Kombo, Msim'
'Mgina, Clarence A.'
'Pan, Fangfang'
'Gruhonjic, Amra'
'Fitzpatrick, Paul'
'Lu, Yu'
'Wang, Bin'
'Rissanen, Kari'
'Erd\'elyi, M\'at\'e'

_publ_section_title
;
 Flavonoids from Erythrina schliebenii.
;
_journal_issue 2
_journal_name_full 'Journal of natural products'
_journal_page_first 377
_journal_page_last 383
_journal_paper_doi 10.1021/acs.jnatprod.6b00839
_journal_volume 80
_journal_year 2017
_chemical_absolute_configuration ad
_chemical_formula_moiety 'C19 H20 O6'
_chemical_formula_sum 'C19 H20 O6'
_chemical_formula_weight 344.35
_space_group_crystal_system monoclinic
_space_group_IT_number 9
_space_group_name_Hall 'C -2yc'
_space_group_name_H-M_alt 'C 1 c 1'
_symmetry_space_group_name_Hall 'C -2yc'
_symmetry_space_group_name_H-M 'C 1 c 1'
_atom_sites_solution_hydrogens geom
_audit_creation_date 2016-08-08
_audit_creation_method
;
Olex2 1.2
(compiled 2016.02.19 svn.r3266 for OlexSys, GUI svn.r5155)
;
_cell_angle_alpha 90
_cell_angle_beta 98.5002(13)
_cell_angle_gamma 90
_cell_formula_units_Z 4
_cell_length_a 13.1824(2)
_cell_length_b 15.15072(19)
_cell_length_c 8.32489(11)
_cell_measurement_reflns_used 8994
_cell_measurement_temperature 123.01(10)
_cell_measurement_theta_max 76.3350
_cell_measurement_theta_min 4.4600
_cell_volume 1644.41(4)
_computing_cell_refinement
;
CrysAlisPro, Agilent Technologies,
Version 1.171.36.32 (release 02-08-2013 CrysAlis171 .NET)
(compiled Aug  2 2013,16:46:58)
;
_computing_data_collection
;
CrysAlisPro, Agilent Technologies,
Version 1.171.36.32 (release 02-08-2013 CrysAlis171 .NET)
(compiled Aug  2 2013,16:46:58)
;
_computing_data_reduction
;
CrysAlisPro, Agilent Technologies,
Version 1.171.36.32 (release 02-08-2013 CrysAlis171 .NET)
(compiled Aug  2 2013,16:46:58)
;
_computing_molecular_graphics 'Olex2 (Dolomanov et al., 2009)'
_computing_publication_material 'Olex2 (Dolomanov et al., 2009)'
_computing_structure_refinement 'ShelXL (Sheldrick, 2015)'
_diffrn_ambient_temperature 123.01(10)
_diffrn_detector_area_resol_mean 10.3953
_diffrn_measured_fraction_theta_full 0.997
_diffrn_measured_fraction_theta_max 0.989
_diffrn_measurement_details
;
#__ type_ start__ end____ width___ exp.time_
  1 omega  -68.00   31.00   1.0000    1.0000
omega____ theta____ kappa____ phi______ frames
    -      -41.3676   57.0000  150.0000 99

#__ type_ start__ end____ width___ exp.time_
  2 omega  -33.00   22.00   1.0000    1.0000
omega____ theta____ kappa____ phi______ frames
    -      -41.3676   37.0000 -120.0000 55

#__ type_ start__ end____ width___ exp.time_
  3 omega  -48.00  -18.00   1.0000    1.0000
omega____ theta____ kappa____ phi______ frames
    -      -41.3676  -37.0000   60.0000 30

#__ type_ start__ end____ width___ exp.time_
  4 omega  -39.00   33.00   1.0000    1.0000
omega____ theta____ kappa____ phi______ frames
    -      -41.3676   37.0000  -60.0000 72

#__ type_ start__ end____ width___ exp.time_
  5 omega -118.00  -65.00   1.0000    1.0000
omega____ theta____ kappa____ phi______ frames
    -      -41.3676  -19.0000  150.0000 53

#__ type_ start__ end____ width___ exp.time_
  6 omega  -27.00   -1.00   1.0000    1.0000
omega____ theta____ kappa____ phi______ frames
    -      -41.3676  -19.0000  150.0000 26

#__ type_ start__ end____ width___ exp.time_
  7 omega   10.00  100.00   1.0000    1.0000
omega____ theta____ kappa____ phi______ frames
    -       41.3676   77.0000   30.0000 90

#__ type_ start__ end____ width___ exp.time_
  8 omega   11.00   59.00   1.0000    1.0000
omega____ theta____ kappa____ phi______ frames
    -       41.3676   77.0000  120.0000 48

#__ type_ start__ end____ width___ exp.time_
  9 omega   46.00   86.00   1.0000    1.0000
omega____ theta____ kappa____ phi______ frames
    -       41.3676 -125.0000 -120.0000 40

#__ type_ start__ end____ width___ exp.time_
 10 omega    4.00   80.00   1.0000    1.0000
omega____ theta____ kappa____ phi______ frames
    -       41.3676  -99.0000    0.0000 76

#__ type_ start__ end____ width___ exp.time_
 11 omega   11.00   73.00   1.0000    1.0000
omega____ theta____ kappa____ phi______ frames
    -       41.3676   77.0000  -60.0000 62

#__ type_ start__ end____ width___ exp.time_
 12 omega   88.00  115.00   1.0000    1.0000
omega____ theta____ kappa____ phi______ frames
    -       41.3676   77.0000  120.0000 27

#__ type_ start__ end____ width___ exp.time_
 13 omega   85.00  116.00   1.0000    1.0000
omega____ theta____ kappa____ phi______ frames
    -       41.3676   77.0000  -60.0000 31

#__ type_ start__ end____ width___ exp.time_
 14 omega    9.00  118.00   1.0000    1.0000
omega____ theta____ kappa____ phi______ frames
    -       41.3676   77.0000 -150.0000 109

#__ type_ start__ end____ width___ exp.time_
 15 omega   72.00   98.00   1.0000    1.0000
omega____ theta____ kappa____ phi______ frames
    -       41.3676   77.0000  -90.0000 26

#__ type_ start__ end____ width___ exp.time_
 16 omega   42.00   98.00   1.0000    1.0000
omega____ theta____ kappa____ phi______ frames
    -      112.0000  -45.0000   90.0000 56

#__ type_ start__ end____ width___ exp.time_
 17 omega   80.00  106.00   1.0000    1.0000
omega____ theta____ kappa____ phi______ frames
    -      112.0000   77.0000  -30.0000 26

#__ type_ start__ end____ width___ exp.time_
 18 omega   79.00  105.00   1.0000    1.0000
omega____ theta____ kappa____ phi______ frames
    -      112.0000   77.0000  -60.0000 26

#__ type_ start__ end____ width___ exp.time_
 19 omega   33.00  108.00   1.0000    1.0000
omega____ theta____ kappa____ phi______ frames
    -      112.0000  -94.0000  -60.0000 75

#__ type_ start__ end____ width___ exp.time_
 20 omega   84.00  154.00   1.0000    1.0000
omega____ theta____ kappa____ phi______ frames
    -      112.0000   61.0000  150.0000 70

#__ type_ start__ end____ width___ exp.time_
 21 omega   29.00  107.00   1.0000    1.0000
omega____ theta____ kappa____ phi______ frames
    -      112.0000  -94.0000 -150.0000 78

#__ type_ start__ end____ width___ exp.time_
 22 omega   37.00  109.00   1.0000    1.0000
omega____ theta____ kappa____ phi______ frames
    -      112.0000 -111.0000  150.0000 72

#__ type_ start__ end____ width___ exp.time_
 23 omega   83.00  158.00   1.0000    1.0000
omega____ theta____ kappa____ phi______ frames
    -      112.0000   61.0000  -60.0000 75

#__ type_ start__ end____ width___ exp.time_
 24 omega   79.00  174.00   1.0000    1.0000
omega____ theta____ kappa____ phi______ frames
    -      112.0000   77.0000   90.0000 95

#__ type_ start__ end____ width___ exp.time_
 25 omega   85.00  111.00   1.0000    1.0000
omega____ theta____ kappa____ phi______ frames
    -      112.0000   61.0000  -90.0000 26

#__ type_ start__ end____ width___ exp.time_
 26 omega   39.00   98.00   1.0000    1.0000
omega____ theta____ kappa____ phi______ frames
    -      112.0000  -45.0000    0.0000 59

#__ type_ start__ end____ width___ exp.time_
 27 omega  110.00  177.00   1.0000    1.0000
omega____ theta____ kappa____ phi______ frames
    -      112.0000   77.0000    0.0000 67

#__ type_ start__ end____ width___ exp.time_
 28 omega   79.00  106.00   1.0000    1.0000
omega____ theta____ kappa____ phi______ frames
    -      112.0000   77.0000    0.0000 27

#__ type_ start__ end____ width___ exp.time_
 29 omega   79.00  104.00   1.0000    1.0000
omega____ theta____ kappa____ phi______ frames
    -      112.0000   77.0000  120.0000 25

#__ type_ start__ end____ width___ exp.time_
 30 omega  149.00  178.00   1.0000    1.0000
omega____ theta____ kappa____ phi______ frames
    -      112.0000   77.0000  120.0000 29

#__ type_ start__ end____ width___ exp.time_
 31 omega   83.00  118.00   1.0000    1.0000
omega____ theta____ kappa____ phi______ frames
    -      112.0000   61.0000    0.0000 35

#__ type_ start__ end____ width___ exp.time_
 32 omega   83.00  156.00   1.0000    1.0000
omega____ theta____ kappa____ phi______ frames
    -      112.0000   61.0000 -180.0000 73

#__ type_ start__ end____ width___ exp.time_
 33 omega   84.00  111.00   1.0000    1.0000
omega____ theta____ kappa____ phi______ frames
    -      112.0000   61.0000   90.0000 27

#__ type_ start__ end____ width___ exp.time_
 34 omega   79.00  134.00   1.0000    1.0000
omega____ theta____ kappa____ phi______ frames
    -      112.0000   77.0000  -90.0000 55

#__ type_ start__ end____ width___ exp.time_
 35 omega   84.00  109.00   1.0000    1.0000
omega____ theta____ kappa____ phi______ frames
    -      112.0000   61.0000  120.0000 25

#__ type_ start__ end____ width___ exp.time_
 36 omega   85.00  178.00   1.0000    1.0000
omega____ theta____ kappa____ phi______ frames
    -      112.0000   61.0000 -120.0000 93

#__ type_ start__ end____ width___ exp.time_
 37 omega   83.00  111.00   1.0000    1.0000
omega____ theta____ kappa____ phi______ frames
    -      112.0000   61.0000 -150.0000 28

#__ type_ start__ end____ width___ exp.time_
 38 omega   83.00  157.00   1.0000    1.0000
omega____ theta____ kappa____ phi______ frames
    -      112.0000   61.0000  -30.0000 74

#__ type_ start__ end____ width___ exp.time_
 39 omega   85.00  153.00   1.0000    1.0000
omega____ theta____ kappa____ phi______ frames
    -      112.0000   61.0000   60.0000 68

#__ type_ start__ end____ width___ exp.time_
 40 omega   30.00  109.00   1.0000    1.0000
omega____ theta____ kappa____ phi______ frames
    -      112.0000  -94.0000   30.0000 79

#__ type_ start__ end____ width___ exp.time_
 41 omega   83.00  109.00   1.0000    1.0000
omega____ theta____ kappa____ phi______ frames
    -      112.0000   61.0000   30.0000 26

#__ type_ start__ end____ width___ exp.time_
 42 omega   80.00  106.00   1.0000    1.0000
omega____ theta____ kappa____ phi______ frames
    -      112.0000   77.0000  150.0000 26

#__ type_ start__ end____ width___ exp.time_
 43 omega   87.00  113.00   1.0000    1.0000
omega____ theta____ kappa____ phi______ frames
    -      112.0000   45.0000  150.0000 26

#__ type_ start__ end____ width___ exp.time_
 44 omega   79.00  106.00   1.0000    1.0000
omega____ theta____ kappa____ phi______ frames
    -      112.0000   77.0000 -180.0000 27

#__ type_ start__ end____ width___ exp.time_
 45 omega   79.00  106.00   1.0000    1.0000
omega____ theta____ kappa____ phi______ frames
    -      112.0000   77.0000   60.0000 27

#__ type_ start__ end____ width___ exp.time_
 46 omega   79.00  139.00   1.0000    1.0000
omega____ theta____ kappa____ phi______ frames
    -      112.0000   77.0000 -150.0000 60

#__ type_ start__ end____ width___ exp.time_
 47 omega  139.00  178.00   1.0000    1.0000
omega____ theta____ kappa____ phi______ frames
    -      112.0000   77.0000   30.0000 39

#__ type_ start__ end____ width___ exp.time_
 48 omega   80.00  125.00   1.0000    1.0000
omega____ theta____ kappa____ phi______ frames
    -      112.0000   77.0000   30.0000 45

#__ type_ start__ end____ width___ exp.time_
 49 omega   79.00  105.00   1.0000    1.0000
omega____ theta____ kappa____ phi______ frames
    -      112.0000   77.0000 -120.0000 26
;
_diffrn_measurement_device_type 'SuperNova, Dual, Cu at zero, Atlas'
_diffrn_measurement_method '\w scans'
_diffrn_orient_matrix_UB_11 -0.0144151000
_diffrn_orient_matrix_UB_12 -0.0346662000
_diffrn_orient_matrix_UB_13 0.1691100000
_diffrn_orient_matrix_UB_21 -0.0474693000
_diffrn_orient_matrix_UB_22 -0.0855937000
_diffrn_orient_matrix_UB_23 -0.0778030000
_diffrn_orient_matrix_UB_31 0.1072500000
_diffrn_orient_matrix_UB_32 -0.0425701000
_diffrn_orient_matrix_UB_33 0.0186980000
_diffrn_radiation_monochromator mirror
_diffrn_radiation_type CuK\a
_diffrn_radiation_wavelength 1.54184
_diffrn_reflns_av_R_equivalents 0.0247
_diffrn_reflns_av_unetI/netI 0.0197
_diffrn_reflns_Laue_measured_fraction_full 0.997
_diffrn_reflns_Laue_measured_fraction_max 0.989
_diffrn_reflns_limit_h_max 16
_diffrn_reflns_limit_h_min -15
_diffrn_reflns_limit_k_max 19
_diffrn_reflns_limit_k_min -19
_diffrn_reflns_limit_l_max 10
_diffrn_reflns_limit_l_min -10
_diffrn_reflns_number 11983
_diffrn_reflns_point_group_measured_fraction_full 0.963
_diffrn_reflns_point_group_measured_fraction_max 0.946
_diffrn_reflns_theta_full 66.750
_diffrn_reflns_theta_max 76.712
_diffrn_reflns_theta_min 4.474
_diffrn_source 'SuperNova (Cu) X-ray Source'
_exptl_absorpt_coefficient_mu 0.862
_exptl_absorpt_correction_T_max 1.00000
_exptl_absorpt_correction_T_min 0.73669
_exptl_absorpt_correction_type multi-scan
_exptl_absorpt_process_details
;
CrysAlisPro, Agilent Technologies,
Version 1.171.36.32 (release 02-08-2013 CrysAlis171 .NET)
(compiled Aug  2 2013,16:46:58)
Empirical absorption correction using spherical harmonics,
 implemented in SCALE3 ABSPACK scaling algorithm.
;
_exptl_crystal_colour colourless
_exptl_crystal_colour_primary colourless
_exptl_crystal_density_diffrn 1.391
_exptl_crystal_description plate
_exptl_crystal_F_000 728
_exptl_crystal_size_max 0.5239
_exptl_crystal_size_mid 0.3374
_exptl_crystal_size_min 0.1572
_refine_diff_density_max 0.151
_refine_diff_density_min -0.180
_refine_diff_density_rms 0.040
_refine_ls_abs_structure_details
;
 Flack x determined using 1528 quotients [(I+)-(I-)]/[(I+)+(I-)]
 (Parsons, Flack and Wagner, Acta Cryst. B69 (2013) 249-259).
;
_refine_ls_abs_structure_Flack -0.01(6)
_refine_ls_extinction_method none
_refine_ls_goodness_of_fit_ref 1.062
_refine_ls_hydrogen_treatment constr
_refine_ls_matrix_type full
_refine_ls_number_parameters 231
_refine_ls_number_reflns 3302
_refine_ls_number_restraints 2
_refine_ls_restrained_S_all 1.062
_refine_ls_R_factor_all 0.0275
_refine_ls_R_factor_gt 0.0273
_refine_ls_shift/su_max 0.000
_refine_ls_shift/su_mean 0.000
_refine_ls_structure_factor_coef Fsqd
_refine_ls_weighting_details 'w=1/[\s^2^(Fo^2^)+(0.0446P)^2^+0.3971P] where P=(Fo^2^+2Fc^2^)/3'
_refine_ls_weighting_scheme calc
_refine_ls_wR_factor_gt 0.0712
_refine_ls_wR_factor_ref 0.0715
_reflns_Friedel_coverage 0.908
_reflns_Friedel_fraction_full 0.930
_reflns_Friedel_fraction_max 0.902
_reflns_number_gt 3270
_reflns_number_total 3302
_reflns_threshold_expression 'I > 2\s(I)'
_cod_data_source_file np6b00839_si_006.cif
_cod_data_source_block 24
_cod_depositor_comments 'Adding full bibliography for 1545126--1545129.cif.'
_cod_original_cell_volume 1644.40(4)
_cod_database_code 1545127
_chemical_oxdiff_formula 'C17 H17 O4'
_shelx_space_group_comment
;
The symmetry employed for this shelxl refinement is uniquely defined
by the following loop, which should always be used as a source of
symmetry information in preference to the above space-group names.
They are only intended as comments.
;
_reflns_odcompleteness_completeness 99.75
_reflns_odcompleteness_iscentric 1
_reflns_odcompleteness_theta 69.95
_olex2_refinement_description
;
1. Fixed Uiso
 At 1.2 times of:
  All C(H) groups
 At 1.5 times of:
  All C(H,H,H) groups, All O(H) groups
2.a Aromatic/amide H refined with riding coordinates:
 C5(H5), C11(H11), C12(H12), C14(H14), C15(H15), C17(H17), C18(H18)
2.b Idealised Me refined as rotating group:
 C7(H7A,H7B,H7C), C8(H8A,H8B,H8C), C9(H9A,H9B,H9C), C19(H19A,H19B,H19C)
2.c Idealised tetrahedral OH refined as rotating group:
 O4(H4)
;
_shelx_shelxl_version_number 2016/4
_olex2_submission_special_instructions 'No special instructions were received'

loop_
_space_group_symop_operation_xyz
'x, y, z'
'x, -y, z+1/2'
'x+1/2, y+1/2, z'
'x+1/2, -y+1/2, z+1/2'

loop_
_atom_site_label
_atom_site_type_symbol
_atom_site_fract_x
_atom_site_fract_y
_atom_site_fract_z
_atom_site_U_iso_or_equiv
_atom_site_adp_type
_atom_site_occupancy
_atom_site_site_symmetry_order
_atom_site_calc_flag
_atom_site_refinement_flags_posn
O1 O 0.43169(10) 0.36118(8) 0.77507(14) 0.0200(3) Uani 1 1 d .
O2 O 0.56681(11) 0.25207(9) 0.94858(15) 0.0238(3) Uani 1 1 d .
O3 O 0.74234(11) 0.31491(8) 1.12122(16) 0.0238(3) Uani 1 1 d .
O4 O 0.66028(10) 0.60637(8) 0.93988(16) 0.0237(3) Uani 1 1 d .
H4 H 0.618934 0.633749 0.875194 0.036 Uiso 1 1 calc GR
O5 O 0.49996(10) 0.63307(9) 0.75073(14) 0.0222(3) Uani 1 1 d .
O6 O -0.10313(11) 0.59271(9) 0.30767(17) 0.0299(3) Uani 1 1 d .
C1 C 0.53960(14) 0.49000(13) 0.84997(19) 0.0182(3) Uani 1 1 d .
C2 C 0.52141(14) 0.39746(11) 0.85453(19) 0.0176(3) Uani 1 1 d .
C3 C 0.59025(14) 0.34046(12) 0.9423(2) 0.0193(4) Uani 1 1 d .
C4 C 0.68072(14) 0.37463(12) 1.0333(2) 0.0205(4) Uani 1 1 d .
C5 C 0.70187(14) 0.46381(13) 1.0302(2) 0.0209(4) Uani 1 1 d .
H5 H 0.761730 0.485944 1.089724 0.025 Uiso 1 1 calc R
C6 C 0.63348(14) 0.52049(12) 0.9380(2) 0.0194(3) Uani 1 1 d .
C7 C 0.43311(17) 0.34649(13) 0.6050(2) 0.0268(4) Uani 1 1 d .
H7A H 0.446851 0.401146 0.554024 0.040 Uiso 1 1 calc GR
H7B H 0.367732 0.324039 0.555906 0.040 Uiso 1 1 calc GR
H7C H 0.485695 0.304473 0.591517 0.040 Uiso 1 1 calc GR
C8 C 0.62409(18) 0.19752(13) 0.8533(3) 0.0320(4) Uani 1 1 d .
H8A H 0.615517 0.218962 0.743596 0.048 Uiso 1 1 calc GR
H8B H 0.599634 0.137862 0.854148 0.048 Uiso 1 1 calc GR
H8C H 0.695431 0.199242 0.898352 0.048 Uiso 1 1 calc GR
C9 C 0.83472(16) 0.34836(12) 1.2166(2) 0.0255(4) Uani 1 1 d .
H9A H 0.878187 0.373540 1.145710 0.038 Uiso 1 1 calc GR
H9B H 0.870206 0.300958 1.277469 0.038 Uiso 1 1 calc GR
H9C H 0.817202 0.392828 1.289888 0.038 Uiso 1 1 calc GR
C10 C 0.46902(15) 0.55558(12) 0.7642(2) 0.0192(3) Uani 1 1 d .
C11 C 0.36141(15) 0.53615(12) 0.6995(2) 0.0204(3) Uani 1 1 d .
H11 H 0.328849 0.486535 0.733446 0.024 Uiso 1 1 calc R
C12 C 0.31117(14) 0.59240(12) 0.5894(2) 0.0198(3) Uani 1 1 d .
H12 H 0.349622 0.639004 0.557612 0.024 Uiso 1 1 calc R
C13 C 0.20467(15) 0.58903(11) 0.5146(2) 0.0197(4) Uani 1 1 d .
C14 C 0.16913(15) 0.65328(12) 0.3984(2) 0.0217(4) Uani 1 1 d .
H14 H 0.215127 0.694752 0.369201 0.026 Uiso 1 1 calc R
C15 C 0.06730(15) 0.65683(12) 0.3254(2) 0.0226(4) Uani 1 1 d .
H15 H 0.045514 0.699951 0.248522 0.027 Uiso 1 1 calc R
C16 C -0.00145(14) 0.59490(12) 0.3693(2) 0.0214(4) Uani 1 1 d .
C17 C 0.03224(16) 0.52936(13) 0.4837(2) 0.0250(4) Uani 1 1 d .
H17 H -0.013790 0.487548 0.511564 0.030 Uiso 1 1 calc R
C18 C 0.13347(15) 0.52677(12) 0.5551(2) 0.0227(4) Uani 1 1 d .
H18 H 0.155012 0.483168 0.631134 0.027 Uiso 1 1 calc R
C19 C -0.14348(18) 0.66689(14) 0.2138(3) 0.0315(4) Uani 1 1 d .
H19A H -0.113282 0.669737 0.115777 0.047 Uiso 1 1 calc GR
H19B H -0.127807 0.719956 0.275444 0.047 Uiso 1 1 calc GR
H19C H -0.216514 0.660887 0.186821 0.047 Uiso 1 1 calc GR

loop_
_atom_site_aniso_label
_atom_site_aniso_U_11
_atom_site_aniso_U_22
_atom_site_aniso_U_33
_atom_site_aniso_U_23
_atom_site_aniso_U_13
_atom_site_aniso_U_12
O1 0.0204(7) 0.0214(6) 0.0173(5) -0.0002(4) -0.0002(5) -0.0048(5)
O2 0.0292(7) 0.0159(6) 0.0264(6) 0.0012(4) 0.0048(5) -0.0002(5)
O3 0.0227(7) 0.0205(6) 0.0261(6) 0.0023(5) -0.0031(5) 0.0031(5)
O4 0.0219(7) 0.0176(6) 0.0295(6) 0.0024(5) -0.0032(5) -0.0030(5)
O5 0.0239(7) 0.0193(6) 0.0226(6) 0.0022(5) 0.0009(5) -0.0019(5)
O6 0.0206(8) 0.0285(7) 0.0374(7) 0.0016(6) -0.0063(6) 0.0018(5)
C1 0.0195(9) 0.0186(8) 0.0165(7) 0.0006(6) 0.0026(6) -0.0011(6)
C2 0.0184(8) 0.0196(8) 0.0148(7) -0.0011(6) 0.0024(6) -0.0020(6)
C3 0.0224(10) 0.0175(8) 0.0186(7) 0.0007(6) 0.0049(6) -0.0014(6)
C4 0.0212(9) 0.0208(8) 0.0191(8) 0.0023(6) 0.0021(7) 0.0033(7)
C5 0.0179(9) 0.0215(8) 0.0221(8) -0.0016(6) -0.0003(6) -0.0011(7)
C6 0.0199(9) 0.0187(8) 0.0195(8) -0.0006(6) 0.0034(7) -0.0014(6)
C7 0.0327(11) 0.0290(9) 0.0180(8) -0.0029(7) 0.0009(7) -0.0067(8)
C8 0.0362(12) 0.0205(9) 0.0392(10) -0.0054(8) 0.0056(9) 0.0021(8)
C9 0.0221(10) 0.0260(9) 0.0268(9) 0.0020(7) -0.0015(7) 0.0025(7)
C10 0.0225(9) 0.0199(8) 0.0151(7) -0.0008(6) 0.0026(6) 0.0002(7)
C11 0.0200(9) 0.0208(8) 0.0200(8) 0.0016(6) 0.0018(6) -0.0002(7)
C12 0.0211(9) 0.0190(8) 0.0192(7) -0.0013(6) 0.0027(7) -0.0004(6)
C13 0.0220(9) 0.0186(8) 0.0180(7) -0.0011(6) 0.0014(7) 0.0015(7)
C14 0.0231(10) 0.0192(8) 0.0226(8) 0.0020(6) 0.0026(7) -0.0006(7)
C15 0.0254(10) 0.0203(9) 0.0209(8) 0.0012(6) -0.0008(7) 0.0037(7)
C16 0.0180(10) 0.0217(8) 0.0237(8) -0.0034(6) 0.0000(7) 0.0029(6)
C17 0.0237(10) 0.0223(9) 0.0284(9) 0.0034(7) 0.0019(7) -0.0029(7)
C18 0.0226(10) 0.0196(8) 0.0252(8) 0.0039(6) 0.0016(7) 0.0010(7)
C19 0.0284(11) 0.0270(9) 0.0345(10) -0.0023(8) -0.0100(8) 0.0050(8)

loop_
_atom_type_symbol
_atom_type_description
_atom_type_scat_dispersion_real
_atom_type_scat_dispersion_imag
_atom_type_scat_source
C C 0.0181 0.0091 'International Tables Vol C Tables 4.2.6.8 and 6.1.1.4'
H H 0.0000 0.0000 'International Tables Vol C Tables 4.2.6.8 and 6.1.1.4'
O O 0.0492 0.0322 'International Tables Vol C Tables 4.2.6.8 and 6.1.1.4'

loop_
_exptl_crystal_face_index_h
_exptl_crystal_face_index_k
_exptl_crystal_face_index_l
_exptl_crystal_face_perp_dist
_exptl_oxdiff_crystal_face_indexfrac_h
_exptl_oxdiff_crystal_face_indexfrac_k
_exptl_oxdiff_crystal_face_indexfrac_l
_exptl_oxdiff_crystal_face_x
_exptl_oxdiff_crystal_face_y
_exptl_oxdiff_crystal_face_z
0 -9 -2 0.1662 0.0000 -9.0000 -2.0000 -0.0262 0.9259 0.3457
-6 -6 -2 0.2024 -6.0000 -6.0000 -2.0000 -0.0437 0.9540 -0.4255
6 -6 -1 0.1799 6.0000 -6.0000 -1.0000 -0.0476 0.3065 0.8802
6 6 2 0.1976 6.0000 6.0000 2.0000 0.0437 -0.9540 0.4255
-1 9 2 0.1592 -1.0000 9.0000 2.0000 0.0406 -0.8785 -0.4530
-7 5 0 0.2145 -7.0000 5.0000 0.0000 -0.0724 -0.0957 -0.9636
-4 -2 5 0.0883 -4.0000 -2.0000 5.0000 0.9725 -0.0280 -0.2504
3 3 -5 0.0529 3.0000 3.0000 -5.0000 -0.9928 -0.0102 0.1005
6 0 -4 0.0888 6.0000 -0.0000 -4.0000 -0.7629 0.0264 0.5687
-2 -3 5 0.1180 -2.0000 -3.0000 5.0000 0.9784 -0.0373 0.0067
-7 1 4 0.1472 -7.0000 1.0000 4.0000 0.7427 -0.0645 -0.7185
7 -5 1 0.2324 7.0000 -5.0000 1.0000 0.2415 0.0179 0.9823
6 7 -2 0.1016 6.0000 7.0000 -2.0000 -0.6674 -0.7284 0.3081
3 9 -2 0.0956 3.0000 9.0000 -2.0000 -0.6935 -0.7571 -0.0988
-3 -9 2 0.1618 -3.0000 -9.0000 2.0000 0.6935 0.7571 0.0988
-6 -7 2 0.1773 -6.0000 -7.0000 2.0000 0.6674 0.7284 -0.3081

loop_
_geom_angle_atom_site_label_1
_geom_angle_atom_site_label_2
_geom_angle_atom_site_label_3
_geom_angle
C2 O1 C7 113.51(14)
C3 O2 C8 113.56(15)
C4 O3 C9 116.87(14)
C16 O6 C19 116.97(16)
C2 C1 C10 125.51(16)
C6 C1 C2 116.37(15)
C6 C1 C10 118.12(16)
O1 C2 C1 120.99(15)
O1 C2 C3 116.98(15)
C3 C2 C1 121.99(16)
O2 C3 C2 119.64(16)
O2 C3 C4 120.82(16)
C2 C3 C4 119.40(15)
O3 C4 C3 115.83(16)
O3 C4 C5 123.81(17)
C5 C4 C3 120.37(16)
C4 C5 C6 119.88(17)
O4 C6 C1 121.81(16)
O4 C6 C5 116.26(16)
C5 C6 C1 121.91(16)
O5 C10 C1 119.01(17)
O5 C10 C11 117.63(16)
C11 C10 C1 123.29(16)
C12 C11 C10 118.14(16)
C11 C12 C13 127.97(17)
C14 C13 C12 118.35(16)
C14 C13 C18 117.64(17)
C18 C13 C12 123.99(16)
C15 C14 C13 122.03(17)
C14 C15 C16 118.95(16)
O6 C16 C15 124.10(16)
O6 C16 C17 115.70(17)
C15 C16 C17 120.20(17)
C18 C17 C16 120.14(17)
C17 C18 C13 121.03(17)

loop_
_geom_bond_atom_site_label_1
_geom_bond_atom_site_label_2
_geom_bond_distance
O1 C2 1.381(2)
O1 C7 1.436(2)
O2 C3 1.377(2)
O2 C8 1.435(2)
O3 C4 1.356(2)
O3 C9 1.444(2)
O4 C6 1.348(2)
O5 C10 1.253(2)
O6 C16 1.363(2)
O6 C19 1.426(2)
C1 C2 1.424(2)
C1 C6 1.419(2)
C1 C10 1.472(2)
C2 C3 1.381(2)
C3 C4 1.413(2)
C4 C5 1.381(2)
C5 C6 1.391(2)
C10 C11 1.471(3)
C11 C12 1.351(2)
C12 C13 1.450(3)
C13 C14 1.403(2)
C13 C18 1.406(2)
C14 C15 1.390(3)
C15 C16 1.390(3)
C16 C17 1.402(3)
C17 C18 1.379(3)
